data_4326285
loop_
_publ_author_name
'Ying Zhao'
'Peng Zhang'
'Bao Li'
'Xianggao Meng'
'Tianle Zhang'

_publ_section_title
;
 Two- and Three-Dimensional Silver(I)-Organic Networks Generated from
 Mono- and Dicarboxylphenylethynes
;
_journal_name_full 'Inorganic Chemistry'
_journal_page_first 9097
_journal_page_last 9105
_journal_paper_doi 10.1021/ic2012809
_journal_volume 50
_journal_year 2011
_chemical_formula_sum 'C18 H12 Ag10 N6 O24'
_chemical_formula_weight 1775.04
_chemical_name_systematic
;
 ?
;
_space_group_IT_number 14
_symmetry_cell_setting monoclinic
_symmetry_space_group_name_Hall '-P 2ybc'
_symmetry_space_group_name_H-M 'P 1 21/c 1'
_atom_sites_solution_hydrogens geom
_atom_sites_solution_primary direct
_atom_sites_solution_secondary difmap
_audit_creation_method SHELXL-97
_cell_angle_alpha 90.00
_cell_angle_beta 92.633(3)
_cell_angle_gamma 90.00
_cell_formula_units_Z 4
_cell_length_a 20.917(4)
_cell_length_b 9.0810(15)
_cell_length_c 17.963(3)
_cell_measurement_temperature 298(2)
_cell_volume 3408.4(10)
_computing_structure_refinement 'SHELXL-97 (Sheldrick, 1997)'
_computing_structure_solution 'SHELXS-97 (Sheldrick, 1990)'
_diffrn_ambient_temperature 298(2)
_diffrn_measured_fraction_theta_full 0.985
_diffrn_measured_fraction_theta_max 0.985
_diffrn_radiation_monochromator graphite
_diffrn_radiation_source 'fine-focus sealed tube'
_diffrn_radiation_type MoK\a
_diffrn_radiation_wavelength 0.71073
_diffrn_reflns_av_R_equivalents 0.1086
_diffrn_reflns_av_sigmaI/netI 0.0874
_diffrn_reflns_limit_h_max 24
_diffrn_reflns_limit_h_min -27
_diffrn_reflns_limit_k_max 11
_diffrn_reflns_limit_k_min -11
_diffrn_reflns_limit_l_max 21
_diffrn_reflns_limit_l_min -23
_diffrn_reflns_number 25080
_diffrn_reflns_theta_full 28.32
_diffrn_reflns_theta_max 28.32
_diffrn_reflns_theta_min 1.95
_exptl_absorpt_coefficient_mu 5.717
_exptl_absorpt_correction_T_max 0.7607
_exptl_absorpt_correction_T_min 0.5210
_exptl_absorpt_correction_type multi-scan
_exptl_crystal_colour colorless
_exptl_crystal_density_diffrn 3.459
_exptl_crystal_description needle
_exptl_crystal_F_000 3296
_exptl_crystal_size_max 0.20
_exptl_crystal_size_mid 0.10
_exptl_crystal_size_min 0.05
_refine_diff_density_max 2.313
_refine_diff_density_min -1.192
_refine_diff_density_rms 0.246
_refine_ls_extinction_method none
_refine_ls_goodness_of_fit_ref 1.108
_refine_ls_hydrogen_treatment constr
_refine_ls_matrix_type full
_refine_ls_number_parameters 523
_refine_ls_number_reflns 8350
_refine_ls_number_restraints 0
_refine_ls_restrained_S_all 1.108
_refine_ls_R_factor_all 0.0883
_refine_ls_R_factor_gt 0.0641
_refine_ls_shift/su_max 0.001
_refine_ls_shift/su_mean 0.000
_refine_ls_structure_factor_coef Fsqd
_refine_ls_weighting_details 'calc w=1/[\s^2^(Fo^2^)+(0.0527P)^2^+0.0000P] where P=(Fo^2^+2Fc^2^)/3'
_refine_ls_weighting_scheme calc
_refine_ls_wR_factor_gt 0.1412
_refine_ls_wR_factor_ref 0.1522
_reflns_number_gt 6255
_reflns_number_total 8350
_reflns_threshold_expression >2sigma(I)
_cod_data_source_file ic2012809_si_003.cif
_cod_data_source_block 2
_cod_database_code 4326285

loop_
_symmetry_equiv_pos_as_xyz
'x, y, z'
'-x, y+1/2, -z+1/2'
'-x, -y, -z'
'x, -y-1/2, z-1/2'

loop_
_atom_site_label
_atom_site_type_symbol
_atom_site_fract_x
_atom_site_fract_y
_atom_site_fract_z
_atom_site_U_iso_or_equiv
_atom_site_adp_type
_atom_site_occupancy
_atom_site_symmetry_multiplicity
_atom_site_calc_flag
_atom_site_refinement_flags
Ag1 Ag 0.67276(3) 0.88257(8) 0.87685(5) 0.0386(2) Uani 1 1 d .
Ag2 Ag 0.66588(4) 0.57471(8) 0.89692(5) 0.0429(2) Uani 1 1 d .
Ag3 Ag 0.66412(4) 0.76861(10) 1.03471(5) 0.0509(2) Uani 1 1 d .
Ag4 Ag 0.55912(4) 0.73235(10) 0.80162(5) 0.0518(2) Uani 1 1 d .
Ag5 Ag 0.82473(5) 0.25787(10) 1.02225(5) 0.0543(3) Uani 1 1 d .
Ag6 Ag 0.67562(4) 0.21065(9) 0.70661(5) 0.0445(2) Uani 1 1 d .
Ag7 Ag 0.84632(4) 0.69790(10) 0.66581(6) 0.0575(3) Uani 1 1 d .
Ag8 Ag 0.83072(4) 0.40179(8) 0.87199(4) 0.0395(2) Uani 1 1 d .
Ag9 Ag 0.81542(3) 0.10299(8) 0.86318(5) 0.0374(2) Uani 1 1 d .
Ag10 Ag 0.93749(4) 0.19274(10) 0.80832(5) 0.0471(2) Uani 1 1 d .
C1 C 0.6009(4) 0.7481(8) 0.9249(5) 0.0224(17) Uani 1 1 d .
C2 C 0.5533(4) 0.7566(8) 0.9607(5) 0.0256(18) Uani 1 1 d .
C3 C 0.4954(4) 0.7594(9) 0.9998(5) 0.0249(18) Uani 1 1 d .
C4 C 0.4903(4) 0.8403(10) 1.0657(5) 0.0294(19) Uani 1 1 d .
H4 H 0.5253 0.8942 1.0843 0.035 Uiso 1 1 calc R
C5 C 0.4342(4) 0.8413(9) 1.1034(4) 0.0222(17) Uani 1 1 d .
H5 H 0.4309 0.8949 1.1472 0.027 Uiso 1 1 calc R
C6 C 0.3828(4) 0.7594(8) 1.0738(4) 0.0178(16) Uani 1 1 d .
C7 C 0.3863(4) 0.6778(9) 1.0106(4) 0.0249(18) Uani 1 1 d .
H7 H 0.3517 0.6212 0.9932 0.030 Uiso 1 1 calc R
C8 C 0.4422(4) 0.6805(10) 0.9726(5) 0.030(2) Uani 1 1 d .
H8 H 0.4444 0.6287 0.9282 0.036 Uiso 1 1 calc R
C9 C 0.3196(3) 0.7598(8) 1.1135(4) 0.0166(15) Uani 1 1 d .
C10 C 1.1091(4) 0.7715(8) 1.0776(5) 0.0223(17) Uani 1 1 d .
C11 C 1.0612(4) 0.7627(9) 1.0399(5) 0.030(2) Uani 1 1 d .
C12 C 1.0006(4) 0.7593(8) 0.9975(5) 0.0230(17) Uani 1 1 d .
C13 C 0.9508(4) 0.8478(10) 1.0200(4) 0.0265(18) Uani 1 1 d .
H13 H 0.9570 0.9094 1.0610 0.032 Uiso 1 1 calc R
C14 C 0.8919(4) 0.8441(9) 0.9814(4) 0.0233(17) Uani 1 1 d .
H14 H 0.8588 0.9035 0.9969 0.028 Uiso 1 1 calc R
C15 C 0.8816(4) 0.7534(8) 0.9201(4) 0.0182(16) Uani 1 1 d .
C16 C 0.9324(4) 0.6691(9) 0.8966(5) 0.0253(18) Uani 1 1 d .
H16 H 0.9268 0.6102 0.8545 0.030 Uiso 1 1 calc R
C17 C 0.9914(4) 0.6719(9) 0.9353(5) 0.0278(19) Uani 1 1 d .
H17 H 1.0249 0.6144 0.9192 0.033 Uiso 1 1 calc R
C18 C 0.8169(4) 0.7482(8) 0.8820(4) 0.0229(18) Uani 1 1 d .
N1 N 0.6247(3) 0.6091(9) 1.1787(4) 0.0319(17) Uani 1 1 d .
N2 N 0.7920(4) 0.5782(9) 1.0547(4) 0.0316(17) Uani 1 1 d .
N3 N 0.5664(4) 0.4077(9) 0.7414(4) 0.0365(19) Uani 1 1 d .
N4 N 0.7161(4) 0.4246(9) 0.5766(4) 0.0369(19) Uani 1 1 d .
N5 N 0.8694(4) 0.3775(8) 0.6800(4) 0.0319(17) Uani 1 1 d .
N6 N 1.0518(4) 0.3841(10) 0.7598(5) 0.044(2) Uani 1 1 d .
O1 O 0.3004(2) 0.8769(6) 1.1431(3) 0.0243(13) Uani 1 1 d .
O2 O 0.2886(3) 0.6403(6) 1.1166(3) 0.0274(13) Uani 1 1 d .
O3 O 0.7844(3) 0.8655(6) 0.8799(3) 0.0258(13) Uani 1 1 d .
O4 O 0.7944(3) 0.6283(6) 0.8560(3) 0.0281(13) Uani 1 1 d .
O5 O 0.6476(4) 0.5554(9) 1.1225(4) 0.052(2) Uani 1 1 d .
O6 O 0.6021(4) 0.7349(8) 1.1780(5) 0.063(2) Uani 1 1 d .
O7 O 0.6250(3) 0.5337(8) 1.2370(4) 0.0448(17) Uani 1 1 d .
O8 O 0.7751(4) 0.7074(8) 1.0667(4) 0.0469(18) Uani 1 1 d .
O9 O 0.7607(3) 0.4984(8) 1.0121(4) 0.0509(19) Uani 1 1 d .
O10 O 0.8408(3) 0.5331(9) 1.0878(4) 0.0513(19) Uani 1 1 d .
O11 O 0.6222(3) 0.4386(8) 0.7618(4) 0.0450(17) Uani 1 1 d .
O12 O 0.5218(4) 0.4925(9) 0.7510(4) 0.060(2) Uani 1 1 d .
O13 O 0.5573(4) 0.2883(8) 0.7101(4) 0.052(2) Uani 1 1 d .
O14 O 0.7353(4) 0.3042(8) 0.6025(5) 0.057(2) Uani 1 1 d .
O15 O 0.6761(4) 0.4999(9) 0.6074(4) 0.057(2) Uani 1 1 d .
O16 O 0.7385(3) 0.4673(9) 0.5175(4) 0.0511(19) Uani 1 1 d .
O17 O 0.8566(4) 0.4548(8) 0.7350(4) 0.053(2) Uani 1 1 d .
O18 O 0.8672(4) 0.4353(8) 0.6180(4) 0.0493(19) Uani 1 1 d .
O19 O 0.8824(4) 0.2460(7) 0.6878(5) 0.051(2) Uani 1 1 d .
O20 O 1.0449(4) 0.2687(9) 0.7970(5) 0.058(2) Uani 1 1 d .
O21 O 1.0048(4) 0.4606(10) 0.7421(5) 0.080(3) Uani 1 1 d .
O22 O 1.1056(3) 0.4188(8) 0.7423(4) 0.051(2) Uani 1 1 d .
O1W O 0.7727(3) 0.0570(8) 0.7281(3) 0.0448(18) Uani 1 1 d .
H1WA H 0.8057 0.0899 0.7114 0.067 Uiso 1 1 d R
H1WB H 0.7780 -0.0314 0.7352 0.067 Uiso 1 1 d R
O2W O 0.7392(4) 0.7123(8) 0.7230(4) 0.055(2) Uani 1 1 d .
H2WA H 0.7426 0.6873 0.7669 0.083 Uiso 1 1 d R
H2WB H 0.7336 0.8016 0.7219 0.083 Uiso 1 1 d R

loop_
_atom_site_aniso_label
_atom_site_aniso_U_11
_atom_site_aniso_U_22
_atom_site_aniso_U_33
_atom_site_aniso_U_23
_atom_site_aniso_U_13
_atom_site_aniso_U_12
Ag1 0.0258(4) 0.0326(4) 0.0581(5) 0.0093(3) 0.0082(3) -0.0114(3)
Ag2 0.0439(5) 0.0262(4) 0.0598(5) -0.0023(3) 0.0159(4) 0.0131(3)
Ag3 0.0467(5) 0.0669(6) 0.0377(5) -0.0023(4) -0.0111(4) -0.0034(4)
Ag4 0.0463(5) 0.0699(6) 0.0384(5) -0.0027(4) -0.0050(4) -0.0083(4)
Ag5 0.0587(6) 0.0584(5) 0.0485(5) 0.0068(4) 0.0302(4) 0.0089(4)
Ag6 0.0380(5) 0.0454(5) 0.0511(5) 0.0060(4) 0.0127(4) 0.0085(4)
Ag7 0.0475(6) 0.0464(5) 0.0771(7) 0.0085(5) -0.0127(5) 0.0074(4)
Ag8 0.0378(4) 0.0256(4) 0.0549(5) 0.0087(3) -0.0001(4) 0.0118(3)
Ag9 0.0212(4) 0.0276(4) 0.0633(5) -0.0056(3) -0.0001(3) -0.0080(3)
Ag10 0.0330(4) 0.0672(6) 0.0424(5) -0.0031(4) 0.0141(3) -0.0023(4)
C1 0.021(4) 0.025(4) 0.022(4) -0.003(3) 0.006(3) -0.003(3)
C2 0.023(4) 0.022(4) 0.032(5) 0.003(3) 0.000(4) -0.006(3)
C3 0.015(4) 0.028(4) 0.032(5) 0.008(3) 0.001(3) -0.002(3)
C4 0.017(4) 0.034(5) 0.037(5) 0.000(4) 0.003(4) -0.002(4)
C5 0.018(4) 0.029(4) 0.020(4) -0.010(3) -0.001(3) 0.000(3)
C6 0.013(4) 0.018(4) 0.023(4) 0.007(3) 0.008(3) 0.005(3)
C7 0.023(4) 0.028(4) 0.024(4) -0.007(3) 0.006(3) -0.007(3)
C8 0.021(4) 0.037(5) 0.032(5) -0.013(4) 0.009(4) -0.010(4)
C9 0.008(3) 0.023(4) 0.018(4) -0.001(3) -0.003(3) 0.000(3)
C10 0.015(4) 0.021(4) 0.031(5) -0.003(3) 0.000(3) 0.001(3)
C11 0.022(5) 0.033(5) 0.037(5) 0.006(4) 0.011(4) 0.008(4)
C12 0.016(4) 0.022(4) 0.031(5) 0.006(3) 0.002(3) -0.004(3)
C13 0.026(5) 0.033(5) 0.020(4) 0.001(3) 0.001(3) -0.003(4)
C14 0.019(4) 0.022(4) 0.029(4) 0.004(3) -0.001(3) 0.005(3)
C15 0.014(4) 0.022(4) 0.018(4) 0.003(3) -0.003(3) -0.004(3)
C16 0.020(4) 0.025(4) 0.031(5) -0.002(3) 0.000(3) 0.001(3)
C17 0.018(4) 0.028(4) 0.037(5) -0.002(4) 0.001(4) 0.009(3)
C18 0.030(5) 0.020(4) 0.020(4) 0.008(3) 0.003(3) 0.003(3)
N1 0.025(4) 0.039(5) 0.030(4) 0.000(3) -0.010(3) -0.008(3)
N2 0.033(4) 0.042(5) 0.020(4) -0.002(3) 0.000(3) -0.004(4)
N3 0.028(4) 0.044(5) 0.038(5) 0.004(4) 0.000(4) 0.008(4)
N4 0.036(5) 0.046(5) 0.029(4) -0.004(4) 0.002(4) -0.006(4)
N5 0.032(4) 0.036(4) 0.029(4) 0.003(3) 0.007(3) -0.006(3)
N6 0.042(5) 0.043(5) 0.048(5) -0.004(4) 0.009(4) -0.006(4)
O1 0.015(3) 0.025(3) 0.034(3) -0.008(2) 0.009(2) -0.003(2)
O2 0.018(3) 0.020(3) 0.045(4) -0.006(3) 0.009(3) -0.003(2)
O3 0.021(3) 0.017(3) 0.039(4) -0.001(2) -0.001(3) 0.001(2)
O4 0.024(3) 0.015(3) 0.044(4) -0.003(3) -0.015(3) 0.001(2)
O5 0.057(5) 0.070(5) 0.031(4) -0.015(4) 0.008(3) -0.003(4)
O6 0.065(6) 0.043(5) 0.080(6) 0.007(4) -0.022(5) 0.009(4)
O7 0.052(5) 0.049(4) 0.034(4) 0.013(3) 0.006(3) 0.002(4)
O8 0.050(5) 0.040(4) 0.050(5) -0.005(3) 0.004(4) 0.004(3)
O9 0.047(5) 0.058(5) 0.046(4) -0.021(4) -0.012(3) 0.000(4)
O10 0.044(5) 0.064(5) 0.044(4) 0.002(4) -0.009(3) 0.007(4)
O11 0.031(4) 0.059(5) 0.045(4) 0.000(4) -0.002(3) -0.002(3)
O12 0.041(4) 0.064(5) 0.076(6) -0.007(4) 0.008(4) 0.020(4)
O13 0.052(5) 0.046(4) 0.057(5) -0.017(4) -0.001(4) 0.004(4)
O14 0.051(5) 0.045(4) 0.074(6) 0.029(4) 0.004(4) 0.000(4)
O15 0.062(5) 0.069(5) 0.041(4) -0.003(4) 0.017(4) 0.021(4)
O16 0.050(5) 0.069(5) 0.035(4) 0.011(4) 0.014(3) 0.002(4)
O17 0.081(6) 0.047(4) 0.032(4) 0.000(3) 0.015(4) 0.008(4)
O18 0.061(5) 0.059(5) 0.029(4) 0.013(3) 0.006(3) -0.009(4)
O19 0.063(6) 0.028(4) 0.063(5) -0.003(3) 0.000(4) -0.001(3)
O20 0.039(5) 0.058(5) 0.077(6) 0.014(4) 0.012(4) -0.015(4)
O21 0.060(6) 0.064(6) 0.118(8) 0.010(6) 0.007(6) 0.026(5)
O22 0.041(4) 0.067(5) 0.045(4) -0.005(4) 0.011(3) -0.029(4)
O1W 0.029(4) 0.064(5) 0.043(4) 0.013(4) 0.012(3) 0.013(3)
O2W 0.058(5) 0.065(5) 0.042(5) 0.006(4) -0.014(4) 0.013(4)

loop_
_atom_type_symbol
_atom_type_description
_atom_type_scat_dispersion_real
_atom_type_scat_dispersion_imag
_atom_type_scat_source
C C 0.0033 0.0016 'International Tables Vol C Tables 4.2.6.8 and 6.1.1.4'
H H 0.0000 0.0000 'International Tables Vol C Tables 4.2.6.8 and 6.1.1.4'
N N 0.0061 0.0033 'International Tables Vol C Tables 4.2.6.8 and 6.1.1.4'
O O 0.0106 0.0060 'International Tables Vol C Tables 4.2.6.8 and 6.1.1.4'
Ag Ag -0.8971 1.1015 'International Tables Vol C Tables 4.2.6.8 and 6.1.1.4'

loop_
_geom_angle_atom_site_label_1
_geom_angle_atom_site_label_2
_geom_angle_atom_site_label_3
_geom_angle
_geom_angle_site_symmetry_1
_geom_angle_site_symmetry_3
C1 Ag1 O1 141.9(2) . 3_677
C1 Ag1 O3 132.0(3) . .
O1 Ag1 O3 79.32(19) 3_677 .
C1 Ag1 Ag2 49.1(2) . .
O1 Ag1 Ag2 168.44(13) 3_677 .
O3 Ag1 Ag2 89.30(13) . .
C1 Ag1 Ag4 50.9(2) . .
O1 Ag1 Ag4 123.91(15) 3_677 .
O3 Ag1 Ag4 138.46(14) . .
Ag2 Ag1 Ag4 64.17(3) . .
C1 Ag1 Ag3 50.0(2) . .
O1 Ag1 Ag3 119.85(14) 3_677 .
O3 Ag1 Ag3 93.30(14) . .
Ag2 Ag1 Ag3 62.42(3) . .
Ag4 Ag1 Ag3 100.70(3) . .
C1 Ag2 O2 163.6(3) . 3_667
C1 Ag2 Ag1 48.9(2) . .
O2 Ag2 Ag1 147.51(14) 3_667 .
C1 Ag2 Ag3 49.8(2) . .
O2 Ag2 Ag3 128.94(16) 3_667 .
Ag1 Ag2 Ag3 62.15(3) . .
C1 Ag2 Ag4 49.1(2) . .
O2 Ag2 Ag4 130.97(16) 3_667 .
Ag1 Ag2 Ag4 60.79(3) . .
Ag3 Ag2 Ag4 98.44(3) . .
C1 Ag3 O8 132.8(3) . .
C1 Ag3 O15 123.5(3) . 4_576
O8 Ag3 O15 89.9(3) . 4_576
C1 Ag3 O5 112.2(3) . .
O8 Ag3 O5 80.4(2) . .
O15 Ag3 O5 109.5(2) 4_576 .
C1 Ag3 C2 27.6(3) . .
O8 Ag3 C2 157.4(3) . .
O15 Ag3 C2 111.6(3) 4_576 .
O5 Ag3 C2 98.1(2) . .
C1 Ag3 Ag1 44.90(19) . .
O8 Ag3 Ag1 101.64(18) . .
O15 Ag3 Ag1 101.18(17) 4_576 .
O5 Ag3 Ag1 149.27(16) . .
C2 Ag3 Ag1 68.24(19) . .
C1 Ag3 Ag2 44.94(19) . .
O8 Ag3 Ag2 90.72(17) . .
O15 Ag3 Ag2 156.15(16) 4_576 .
O5 Ag3 Ag2 94.09(16) . .
C2 Ag3 Ag2 66.84(19) . .
Ag1 Ag3 Ag2 55.43(3) . .
C1 Ag4 O6 135.3(3) . 4_575
C1 Ag4 O12 119.9(3) . .
O6 Ag4 O12 84.1(2) 4_575 .
C1 Ag4 O13 112.8(3) . 2_656
O6 Ag4 O13 107.3(3) 4_575 2_656
O12 Ag4 O13 81.8(3) . 2_656
C1 Ag4 Ag1 45.25(19) . .
O6 Ag4 Ag1 92.1(2) 4_575 .
O12 Ag4 Ag1 142.60(18) . .
O13 Ag4 Ag1 134.12(19) 2_656 .
C1 Ag4 Ag2 43.93(19) . .
O6 Ag4 Ag2 105.7(2) 4_575 .
O12 Ag4 Ag2 90.20(18) . .
O13 Ag4 Ag2 144.93(17) 2_656 .
Ag1 Ag4 Ag2 55.04(3) . .
C10 Ag5 O14 155.8(3) 3_767 4_566
C10 Ag5 O9 111.7(3) 3_767 .
O14 Ag5 O9 80.2(3) 4_566 .
C10 Ag5 O18 103.7(2) 3_767 4_566
O14 Ag5 O18 72.8(3) 4_566 4_566
O9 Ag5 O18 142.0(2) . 4_566
C10 Ag5 C11 26.1(3) 3_767 3_767
O14 Ag5 C11 159.1(3) 4_566 3_767
O9 Ag5 C11 120.0(2) . 3_767
O18 Ag5 C11 86.9(2) 4_566 3_767
C10 Ag5 Ag8 46.2(2) 3_767 .
O14 Ag5 Ag8 133.2(2) 4_566 .
O9 Ag5 Ag8 66.97(16) . .
O18 Ag5 Ag8 149.88(15) 4_566 .
C11 Ag5 Ag8 65.3(2) 3_767 .
C10 Ag5 Ag9 43.3(2) 3_767 .
O14 Ag5 Ag9 113.90(18) 4_566 .
O9 Ag5 Ag9 107.58(15) . .
O18 Ag5 Ag9 107.59(15) 4_566 .
C11 Ag5 Ag9 67.4(2) 3_767 .
Ag8 Ag5 Ag9 52.38(3) . .
O14 Ag6 O1W 82.6(2) . .
O14 Ag6 O7 134.7(2) . 4_565
O1W Ag6 O7 79.7(2) . 4_565
O14 Ag6 O11 105.1(2) . .
O1W Ag6 O11 139.5(2) . .
O7 Ag6 O11 115.4(2) 4_565 .
O14 Ag6 O13 116.6(3) . .
O1W Ag6 O13 158.6(2) . .
O7 Ag6 O13 79.8(2) 4_565 .
O11 Ag6 O13 48.4(2) . .
O8 Ag7 O20 130.1(3) 4_575 2_756
O8 Ag7 O2W 75.7(2) 4_575 .
O20 Ag7 O2W 135.7(3) 2_756 .
O8 Ag7 O17 134.7(3) 4_575 .
O20 Ag7 O17 92.2(3) 2_756 .
O2W Ag7 O17 84.4(2) . .
O8 Ag7 O18 101.0(2) 4_575 .
O20 Ag7 O18 99.6(2) 2_756 .
O2W Ag7 O18 110.6(2) . .
O17 Ag7 O18 49.2(2) . .
C10 Ag8 O4 156.0(3) 3_767 .
C10 Ag8 O2 114.1(2) 3_767 3_667
O4 Ag8 O2 79.5(2) . 3_667
C10 Ag8 O17 112.7(3) 3_767 .
O4 Ag8 O17 77.8(2) . .
O2 Ag8 O17 110.7(2) 3_667 .
C10 Ag8 Ag9 51.2(2) 3_767 .
O4 Ag8 Ag9 151.41(15) . .
O2 Ag8 Ag9 75.10(13) 3_667 .
O17 Ag8 Ag9 99.12(16) . .
C10 Ag8 Ag5 50.4(2) 3_767 .
O4 Ag8 Ag5 119.58(16) . .
O2 Ag8 Ag5 77.35(14) 3_667 .
O17 Ag8 Ag5 162.41(16) . .
Ag9 Ag8 Ag5 67.12(3) . .
C10 Ag8 Ag10 47.1(2) 3_767 .
O4 Ag8 Ag10 138.78(16) . .
O2 Ag8 Ag10 130.29(13) 3_667 .
O17 Ag8 Ag10 65.70(17) . .
Ag9 Ag8 Ag10 57.99(3) . .
Ag5 Ag8 Ag10 97.01(3) . .
C10 Ag9 O3 129.4(3) 3_767 1_545
C10 Ag9 O1 133.0(2) 3_767 3_667
O3 Ag9 O1 77.70(19) 1_545 3_667
C10 Ag9 O1W 138.9(3) 3_767 .
O3 Ag9 O1W 83.3(2) 1_545 .
O1 Ag9 O1W 70.56(18) 3_667 .
C10 Ag9 Ag8 51.3(2) 3_767 .
O3 Ag9 Ag8 164.87(14) 1_545 .
O1 Ag9 Ag8 92.41(13) 3_667 .
O1W Ag9 Ag8 104.44(16) . .
C10 Ag9 Ag10 52.4(2) 3_767 .
O3 Ag9 Ag10 124.96(14) 1_545 .
O1 Ag9 Ag10 148.99(14) 3_667 .
O1W Ag9 Ag10 89.89(14) . .
Ag8 Ag9 Ag10 68.77(3) . .
C10 Ag9 Ag5 47.1(2) 3_767 .
O3 Ag9 Ag5 107.82(15) 1_545 .
O1 Ag9 Ag5 91.61(13) 3_667 .
O1W Ag9 Ag5 156.90(15) . .
Ag8 Ag9 Ag5 60.50(3) . .
Ag10 Ag9 Ag5 99.35(3) . .
C10 Ag10 O20 118.1(3) 3_767 .
C10 Ag10 O19 123.4(3) 3_767 .
O20 Ag10 O19 106.0(3) . .
C10 Ag10 Ag9 47.9(2) 3_767 .
O20 Ag10 Ag9 165.1(2) . .
O19 Ag10 Ag9 88.3(2) . .
C10 Ag10 Ag8 43.4(2) 3_767 .
O20 Ag10 Ag8 122.8(2) . .
O19 Ag10 Ag8 83.74(19) . .
Ag9 Ag10 Ag8 53.24(3) . .
C2 C1 Ag1 141.6(7) . .
C2 C1 Ag2 135.5(7) . .
Ag1 C1 Ag2 82.0(3) . .
C2 C1 Ag3 89.6(6) . .
Ag1 C1 Ag3 85.1(3) . .
Ag2 C1 Ag3 85.2(3) . .
C2 C1 Ag4 103.0(7) . .
Ag1 C1 Ag4 83.8(3) . .
Ag2 C1 Ag4 86.9(3) . .
Ag3 C1 Ag4 167.2(4) . .
C1 C2 C3 176.2(9) . .
C1 C2 Ag3 62.8(6) . .
C3 C2 Ag3 120.1(6) . .
C8 C3 C4 118.3(7) . .
C8 C3 C2 120.1(8) . .
C4 C3 C2 121.6(8) . .
C5 C4 C3 121.2(8) . .
C5 C4 H4 119.4 . .
C3 C4 H4 119.4 . .
C4 C5 C6 117.8(7) . .
C4 C5 H5 121.1 . .
C6 C5 H5 121.1 . .
C7 C6 C5 122.6(7) . .
C7 C6 C9 118.1(7) . .
C5 C6 C9 119.2(7) . .
C6 C7 C8 118.8(8) . .
C6 C7 H7 120.6 . .
C8 C7 H7 120.6 . .
C7 C8 C3 121.2(8) . .
C7 C8 H8 119.4 . .
C3 C8 H8 119.4 . .
O1 C9 O2 122.1(7) . .
O1 C9 C6 119.8(6) . .
O2 C9 C6 118.2(6) . .
C11 C10 Ag9 152.4(7) . 3_767
C11 C10 Ag8 130.0(7) . 3_767
Ag9 C10 Ag8 77.5(3) 3_767 3_767
C11 C10 Ag10 97.8(6) . 3_767
Ag9 C10 Ag10 79.7(3) 3_767 3_767
Ag8 C10 Ag10 89.6(3) 3_767 3_767
C11 C10 Ag5 93.9(6) . 3_767
Ag9 C10 Ag5 89.6(3) 3_767 3_767
Ag8 C10 Ag5 83.4(3) 3_767 3_767
Ag10 C10 Ag5 168.2(4) 3_767 3_767
C10 C11 C12 175.9(9) . .
C10 C11 Ag5 60.0(5) . 3_767
C12 C11 Ag5 123.5(6) . 3_767
C17 C12 C13 119.4(8) . .
C17 C12 C11 121.7(8) . .
C13 C12 C11 118.9(8) . .
C14 C13 C12 120.1(8) . .
C14 C13 H13 120.0 . .
C12 C13 H13 120.0 . .
C15 C14 C13 121.0(7) . .
C15 C14 H14 119.5 . .
C13 C14 H14 119.5 . .
C14 C15 C16 118.4(7) . .
C14 C15 C18 119.3(7) . .
C16 C15 C18 122.3(7) . .
C17 C16 C15 120.8(8) . .
C17 C16 H16 119.6 . .
C15 C16 H16 119.6 . .
C12 C17 C16 120.3(8) . .
C12 C17 H17 119.9 . .
C16 C17 H17 119.9 . .
O3 C18 O4 121.6(8) . .
O3 C18 C15 117.6(7) . .
O4 C18 C15 120.7(7) . .
O6 N1 O5 121.2(9) . .
O6 N1 O7 120.1(9) . .
O5 N1 O7 118.7(8) . .
O9 N2 O10 121.0(8) . .
O9 N2 O8 121.2(8) . .
O10 N2 O8 117.8(8) . .
O12 N3 O13 120.9(9) . .
O12 N3 O11 121.8(9) . .
O13 N3 O11 117.2(8) . .
O15 N4 O16 120.0(9) . .
O15 N4 O14 122.2(8) . .
O16 N4 O14 117.8(8) . .
O18 N5 O19 121.0(8) . .
O18 N5 O17 118.4(8) . .
O19 N5 O17 120.6(8) . .
O22 N6 O21 121.4(9) . .
O22 N6 O20 118.8(9) . .
O21 N6 O20 119.8(9) . .
C9 O1 Ag1 130.8(5) . 3_677
C9 O1 Ag9 112.3(5) . 3_667
Ag1 O1 Ag9 100.0(2) 3_677 3_667
C9 O2 Ag2 122.3(5) . 3_667
C9 O2 Ag8 129.6(5) . 3_667
Ag2 O2 Ag8 107.9(2) 3_667 3_667
C18 O3 Ag9 130.2(5) . 1_565
C18 O3 Ag1 126.3(5) . .
Ag9 O3 Ag1 103.0(2) 1_565 .
C18 O4 Ag8 129.3(5) . .
N1 O5 Ag3 106.0(6) . .
N1 O6 Ag4 105.0(6) . 4_576
N1 O7 Ag6 106.6(5) . 4_566
N2 O8 Ag7 106.9(6) . 4_576
N2 O8 Ag3 116.8(6) . .
Ag7 O8 Ag3 129.8(3) 4_576 .
N2 O9 Ag5 101.4(6) . .
N3 O11 Ag6 97.1(5) . .
N3 O12 Ag4 112.0(6) . .
N3 O13 Ag4 110.4(6) . 2_646
N3 O13 Ag6 97.1(6) . .
Ag4 O13 Ag6 151.6(3) 2_646 .
N4 O14 Ag6 115.0(6) . .
N4 O14 Ag5 102.7(6) . 4_565
Ag6 O14 Ag5 142.2(3) . 4_565
N4 O15 Ag3 106.8(6) . 4_575
N5 O17 Ag7 96.7(5) . .
N5 O17 Ag8 135.1(6) . .
Ag7 O17 Ag8 127.6(3) . .
N5 O18 Ag7 95.3(5) . .
N5 O18 Ag5 108.1(6) . 4_565
Ag7 O18 Ag5 142.3(3) . 4_565
N5 O19 Ag10 112.6(6) . .
N6 O20 Ag10 115.0(7) . .
N6 O20 Ag7 103.8(6) . 2_746
Ag10 O20 Ag7 141.2(4) . 2_746
Ag6 O1W Ag9 107.5(2) . .
Ag6 O1W H1WA 115.7 . .
Ag9 O1W H1WA 91.4 . .
Ag6 O1W H1WB 132.7 . .
Ag9 O1W H1WB 88.5 . .
H1WA O1W H1WB 107.7 . .
Ag7 O2W H2WA 109.8 . .
Ag7 O2W H2WB 99.9 . .
H2WA O2W H2WB 107.7 . .

loop_
_geom_bond_atom_site_label_1
_geom_bond_atom_site_label_2
_geom_bond_distance
_geom_bond_site_symmetry_2
Ag1 C1 2.148(8) .
Ag1 O1 2.287(5) 3_677
Ag1 O3 2.338(6) .
Ag1 Ag2 2.8233(11) .
Ag1 Ag4 3.0069(12) .
Ag1 Ag3 3.0318(12) .
Ag2 C1 2.154(8) .
Ag2 O2 2.191(5) 3_667
Ag2 Ag3 3.0392(12) .
Ag2 Ag4 3.1009(13) .
Ag3 C1 2.331(9) .
Ag3 O8 2.429(8) .
Ag3 O15 2.481(8) 4_576
Ag3 O5 2.531(8) .
Ag3 C2 2.620(9) .
Ag4 C1 2.348(9) .
Ag4 O6 2.452(10) 4_575
Ag4 O12 2.472(8) .
Ag4 O13 2.488(8) 2_656
Ag5 C10 2.331(8) 3_767
Ag5 O14 2.478(8) 4_566
Ag5 O9 2.564(7) .
Ag5 O18 2.585(7) 4_566
Ag5 C11 2.687(8) 3_767
Ag5 Ag8 3.0067(12) .
Ag5 Ag9 3.1827(13) .
Ag6 O14 2.448(7) .
Ag6 O1W 2.480(6) .
Ag6 O7 2.529(7) 4_565
Ag6 O11 2.572(7) .
Ag6 O13 2.576(8) .
Ag7 O8 2.427(8) 4_575
Ag7 O20 2.428(8) 2_756
Ag7 O2W 2.510(8) .
Ag7 O17 2.538(7) .
Ag7 O18 2.579(8) .
Ag8 C10 2.186(8) 3_767
Ag8 O4 2.207(5) .
Ag8 O2 2.543(5) 3_667
Ag8 O17 2.588(6) .
Ag8 Ag9 2.7360(11) .
Ag8 Ag10 3.1834(11) .
Ag9 C10 2.184(8) 3_767
Ag9 O3 2.277(5) 1_545
Ag9 O1 2.426(5) 3_667
Ag9 O1W 2.580(7) .
Ag9 Ag10 2.8959(11) .
Ag10 C10 2.331(8) 3_767
Ag10 O20 2.369(7) .
Ag10 O19 2.454(8) .
C1 C2 1.213(12) .
C2 C3 1.427(11) .
C3 C8 1.392(11) .
C3 C4 1.401(12) .
C4 C5 1.383(11) .
C4 H4 0.9300 .
C5 C6 1.393(11) .
C5 H5 0.9300 .
C6 C7 1.361(11) .
C6 C9 1.532(10) .
C7 C8 1.381(11) .
C7 H7 0.9300 .
C8 H8 0.9300 .
C9 O1 1.262(9) .
C9 O2 1.266(9) .
C10 C11 1.185(12) .
C10 Ag9 2.184(8) 3_767
C10 Ag8 2.186(8) 3_767
C10 Ag10 2.331(8) 3_767
C10 Ag5 2.331(8) 3_767
C11 C12 1.450(13) .
C11 Ag5 2.687(8) 3_767
C12 C17 1.376(12) .
C12 C13 1.390(11) .
C13 C14 1.385(11) .
C13 H13 0.9300 .
C14 C15 1.384(11) .
C14 H14 0.9300 .
C15 C16 1.390(11) .
C15 C18 1.489(12) .
C16 C17 1.389(11) .
C16 H16 0.9300 .
C17 H17 0.9300 .
C18 O3 1.263(9) .
C18 O4 1.267(9) .
N1 O6 1.236(10) .
N1 O5 1.237(9) .
N1 O7 1.251(9) .
N2 O9 1.222(9) .
N2 O10 1.228(10) .
N2 O8 1.247(10) .
N3 O12 1.228(9) .
N3 O13 1.233(10) .
N3 O11 1.238(10) .
N4 O15 1.232(10) .
N4 O16 1.241(9) .
N4 O14 1.247(10) .
N5 O18 1.231(9) .
N5 O19 1.232(9) .
N5 O17 1.252(9) .
N6 O22 1.224(10) .
N6 O21 1.234(11) .
N6 O20 1.254(10) .
O1 Ag1 2.287(5) 3_677
O1 Ag9 2.426(5) 3_667
O2 Ag2 2.191(5) 3_667
O2 Ag8 2.543(5) 3_667
O3 Ag9 2.277(5) 1_565
O6 Ag4 2.452(10) 4_576
O7 Ag6 2.529(7) 4_566
O8 Ag7 2.427(8) 4_576
O13 Ag4 2.488(8) 2_646
O14 Ag5 2.478(8) 4_565
O15 Ag3 2.481(8) 4_575
O18 Ag5 2.585(7) 4_565
O20 Ag7 2.428(8) 2_746
O1W H1WA 0.8201 .
O1W H1WB 0.8201 .
O2W H2WA 0.8201 .
O2W H2WB 0.8201 .

loop_
_geom_torsion_atom_site_label_1
_geom_torsion_atom_site_label_2
_geom_torsion_atom_site_label_3
_geom_torsion_atom_site_label_4
_geom_torsion
_geom_torsion_site_symmetry_1
_geom_torsion_site_symmetry_4
O1 Ag1 Ag2 C1 163.9(8) 3_677 .
O3 Ag1 Ag2 C1 153.6(3) . .
Ag4 Ag1 Ag2 C1 -59.5(3) . .
Ag3 Ag1 Ag2 C1 59.5(3) . .
C1 Ag1 Ag2 O2 -179.1(4) . 3_667
O1 Ag1 Ag2 O2 -15.2(8) 3_677 3_667
O3 Ag1 Ag2 O2 -25.5(3) . 3_667
Ag4 Ag1 Ag2 O2 121.4(3) . 3_667
Ag3 Ag1 Ag2 O2 -119.6(3) . 3_667
C1 Ag1 Ag2 Ag3 -59.5(3) . .
O1 Ag1 Ag2 Ag3 104.4(7) 3_677 .
O3 Ag1 Ag2 Ag3 94.09(14) . .
Ag4 Ag1 Ag2 Ag3 -119.04(3) . .
C1 Ag1 Ag2 Ag4 59.5(3) . .
O1 Ag1 Ag2 Ag4 -136.6(7) 3_677 .
O3 Ag1 Ag2 Ag4 -146.87(14) . .
Ag3 Ag1 Ag2 Ag4 119.04(3) . .
O1 Ag1 Ag3 C1 134.7(3) 3_677 .
O3 Ag1 Ag3 C1 -145.7(3) . .
Ag2 Ag1 Ag3 C1 -58.3(3) . .
Ag4 Ag1 Ag3 C1 -5.0(3) . .
C1 Ag1 Ag3 O8 141.0(3) . .
O1 Ag1 Ag3 O8 -84.3(2) 3_677 .
O3 Ag1 Ag3 O8 -4.8(2) . .
Ag2 Ag1 Ag3 O8 82.74(17) . .
Ag4 Ag1 Ag3 O8 135.95(17) . .
C1 Ag1 Ag3 O15 -126.8(3) . 4_576
O1 Ag1 Ag3 O15 7.9(2) 3_677 4_576
O3 Ag1 Ag3 O15 87.4(2) . 4_576
Ag2 Ag1 Ag3 O15 174.92(19) . 4_576
Ag4 Ag1 Ag3 O15 -131.87(19) . 4_576
C1 Ag1 Ag3 O5 50.2(4) . .
O1 Ag1 Ag3 O5 -175.2(4) 3_677 .
O3 Ag1 Ag3 O5 -95.6(4) . .
Ag2 Ag1 Ag3 O5 -8.1(3) . .
Ag4 Ag1 Ag3 O5 45.1(4) . .
C1 Ag1 Ag3 C2 -17.9(3) . .
O1 Ag1 Ag3 C2 116.8(2) 3_677 .
O3 Ag1 Ag3 C2 -163.6(2) . .
Ag2 Ag1 Ag3 C2 -76.15(19) . .
Ag4 Ag1 Ag3 C2 -22.94(19) . .
C1 Ag1 Ag3 Ag2 58.3(3) . .
O1 Ag1 Ag3 Ag2 -167.06(16) 3_677 .
O3 Ag1 Ag3 Ag2 -87.49(13) . .
Ag4 Ag1 Ag3 Ag2 53.21(3) . .
O2 Ag2 Ag3 C1 -158.7(3) 3_667 .
Ag1 Ag2 Ag3 C1 58.2(3) . .
Ag4 Ag2 Ag3 C1 7.7(3) . .
C1 Ag2 Ag3 O8 -161.9(3) . .
O2 Ag2 Ag3 O8 39.4(3) 3_667 .
Ag1 Ag2 Ag3 O8 -103.67(18) . .
Ag4 Ag2 Ag3 O8 -154.16(18) . .
C1 Ag2 Ag3 O15 -70.6(5) . 4_576
O2 Ag2 Ag3 O15 130.7(5) 3_667 4_576
Ag1 Ag2 Ag3 O15 -12.4(5) . 4_576
Ag4 Ag2 Ag3 O15 -62.9(5) . 4_576
C1 Ag2 Ag3 O5 117.7(3) . .
O2 Ag2 Ag3 O5 -41.0(3) 3_667 .
Ag1 Ag2 Ag3 O5 175.87(18) . .
Ag4 Ag2 Ag3 O5 125.39(18) . .
C1 Ag2 Ag3 C2 20.6(3) . .
O2 Ag2 Ag3 C2 -138.1(3) 3_667 .
Ag1 Ag2 Ag3 C2 78.76(19) . .
Ag4 Ag2 Ag3 C2 28.28(19) . .
C1 Ag2 Ag3 Ag1 -58.2(3) . .
O2 Ag2 Ag3 Ag1 143.10(18) 3_667 .
Ag4 Ag2 Ag3 Ag1 -50.48(3) . .
O1 Ag1 Ag4 C1 -132.5(3) 3_677 .
O3 Ag1 Ag4 C1 112.5(3) . .
Ag2 Ag1 Ag4 C1 57.0(3) . .
Ag3 Ag1 Ag4 C1 5.0(3) . .
C1 Ag1 Ag4 O6 -164.8(3) . 4_575
O1 Ag1 Ag4 O6 62.7(2) 3_677 4_575
O3 Ag1 Ag4 O6 -52.3(3) . 4_575
Ag2 Ag1 Ag4 O6 -107.78(19) . 4_575
Ag3 Ag1 Ag4 O6 -159.84(19) . 4_575
C1 Ag1 Ag4 O12 -81.8(4) . .
O1 Ag1 Ag4 O12 145.6(3) 3_677 .
O3 Ag1 Ag4 O12 30.7(4) . .
Ag2 Ag1 Ag4 O12 -24.8(3) . .
Ag3 Ag1 Ag4 O12 -76.9(3) . .
C1 Ag1 Ag4 O13 78.5(4) . 2_656
O1 Ag1 Ag4 O13 -54.1(3) 3_677 2_656
O3 Ag1 Ag4 O13 -169.0(3) . 2_656
Ag2 Ag1 Ag4 O13 135.5(2) . 2_656
Ag3 Ag1 Ag4 O13 83.4(2) . 2_656
C1 Ag1 Ag4 Ag2 -57.0(3) . .
O1 Ag1 Ag4 Ag2 170.44(16) 3_677 .
O3 Ag1 Ag4 Ag2 55.5(2) . .
Ag3 Ag1 Ag4 Ag2 -52.06(3) . .
O2 Ag2 Ag4 C1 158.2(3) 3_667 .
Ag1 Ag2 Ag4 C1 -59.2(3) . .
Ag3 Ag2 Ag4 C1 -7.8(3) . .
C1 Ag2 Ag4 O6 140.5(3) . 4_575
O2 Ag2 Ag4 O6 -61.3(3) 3_667 4_575
Ag1 Ag2 Ag4 O6 81.34(18) . 4_575
Ag3 Ag2 Ag4 O6 132.73(18) . 4_575
C1 Ag2 Ag4 O12 -135.6(3) . .
O2 Ag2 Ag4 O12 22.6(3) 3_667 .
Ag1 Ag2 Ag4 O12 165.23(18) . .
Ag3 Ag2 Ag4 O12 -143.37(18) . .
C1 Ag2 Ag4 O13 -59.7(4) . 2_656
O2 Ag2 Ag4 O13 98.6(4) 3_667 2_656
Ag1 Ag2 Ag4 O13 -118.8(3) . 2_656
Ag3 Ag2 Ag4 O13 -67.4(3) . 2_656
C1 Ag2 Ag4 Ag1 59.2(3) . .
O2 Ag2 Ag4 Ag1 -142.60(19) 3_667 .
Ag3 Ag2 Ag4 Ag1 51.40(3) . .
O14 Ag5 Ag8 C10 -146.5(4) 4_566 3_767
O9 Ag5 Ag8 C10 164.3(3) . 3_767
O18 Ag5 Ag8 C10 -2.4(4) 4_566 3_767
C11 Ag5 Ag8 C10 21.8(3) 3_767 3_767
Ag9 Ag5 Ag8 C10 -57.8(3) . 3_767
C10 Ag5 Ag8 O4 -153.3(3) 3_767 .
O14 Ag5 Ag8 O4 60.2(3) 4_566 .
O9 Ag5 Ag8 O4 11.0(2) . .
O18 Ag5 Ag8 O4 -155.7(4) 4_566 .
C11 Ag5 Ag8 O4 -131.5(3) 3_767 .
Ag9 Ag5 Ag8 O4 148.90(17) . .
C10 Ag5 Ag8 O2 136.7(3) 3_767 3_667
O14 Ag5 Ag8 O2 -9.7(3) 4_566 3_667
O9 Ag5 Ag8 O2 -58.9(2) . 3_667
O18 Ag5 Ag8 O2 134.3(4) 4_566 3_667
C11 Ag5 Ag8 O2 158.5(3) 3_767 3_667
Ag9 Ag5 Ag8 O2 78.97(13) . 3_667
C10 Ag5 Ag8 O17 17.4(7) 3_767 .
O14 Ag5 Ag8 O17 -129.1(6) 4_566 .
O9 Ag5 Ag8 O17 -178.3(6) . .
O18 Ag5 Ag8 O17 15.0(7) 4_566 .
C11 Ag5 Ag8 O17 39.2(6) 3_767 .
Ag9 Ag5 Ag8 O17 -40.4(6) . .
C10 Ag5 Ag8 Ag9 57.8(3) 3_767 .
O14 Ag5 Ag8 Ag9 -88.7(2) 4_566 .
O9 Ag5 Ag8 Ag9 -137.91(17) . .
O18 Ag5 Ag8 Ag9 55.4(3) 4_566 .
C11 Ag5 Ag8 Ag9 79.6(2) 3_767 .
C10 Ag5 Ag8 Ag10 6.9(3) 3_767 .
O14 Ag5 Ag8 Ag10 -139.5(2) 4_566 .
O9 Ag5 Ag8 Ag10 171.26(17) . .
O18 Ag5 Ag8 Ag10 4.5(3) 4_566 .
C11 Ag5 Ag8 Ag10 28.7(2) 3_767 .
Ag9 Ag5 Ag8 Ag10 -50.83(3) . .
O4 Ag8 Ag9 C10 -166.9(4) . 3_767
O2 Ag8 Ag9 C10 -139.0(3) 3_667 3_767
O17 Ag8 Ag9 C10 111.8(3) . 3_767
Ag5 Ag8 Ag9 C10 -56.7(3) . 3_767
Ag10 Ag8 Ag9 C10 58.1(3) . 3_767
C10 Ag8 Ag9 O3 98.6(6) 3_767 1_545
O4 Ag8 Ag9 O3 -68.3(7) . 1_545
O2 Ag8 Ag9 O3 -40.4(6) 3_667 1_545
O17 Ag8 Ag9 O3 -149.6(6) . 1_545
Ag5 Ag8 Ag9 O3 41.9(6) . 1_545
Ag10 Ag8 Ag9 O3 156.7(6) . 1_545
C10 Ag8 Ag9 O1 147.2(3) 3_767 3_667
O4 Ag8 Ag9 O1 -19.7(4) . 3_667
O2 Ag8 Ag9 O1 8.17(19) 3_667 3_667
O17 Ag8 Ag9 O1 -101.0(2) . 3_667
Ag5 Ag8 Ag9 O1 90.48(13) . 3_667
Ag10 Ag8 Ag9 O1 -154.68(14) . 3_667
C10 Ag8 Ag9 O1W -142.3(3) 3_767 .
O4 Ag8 Ag9 O1W 50.8(4) . .
O2 Ag8 Ag9 O1W 78.70(19) 3_667 .
O17 Ag8 Ag9 O1W -30.4(2) . .
Ag5 Ag8 Ag9 O1W 161.02(14) . .
Ag10 Ag8 Ag9 O1W -84.14(14) . .
C10 Ag8 Ag9 Ag10 -58.1(3) 3_767 .
O4 Ag8 Ag9 Ag10 135.0(3) . .
O2 Ag8 Ag9 Ag10 162.84(14) 3_667 .
O17 Ag8 Ag9 Ag10 53.71(19) . .
Ag5 Ag8 Ag9 Ag10 -114.84(3) . .
C10 Ag8 Ag9 Ag5 56.7(3) 3_767 .
O4 Ag8 Ag9 Ag5 -110.2(3) . .
O2 Ag8 Ag9 Ag5 -82.32(14) 3_667 .
O17 Ag8 Ag9 Ag5 168.55(19) . .
Ag10 Ag8 Ag9 Ag5 114.84(3) . .
O14 Ag5 Ag9 C10 -169.9(4) 4_566 3_767
O9 Ag5 Ag9 C10 103.2(3) . 3_767
O18 Ag5 Ag9 C10 -91.4(3) 4_566 3_767
C11 Ag5 Ag9 C10 -12.7(4) 3_767 3_767
Ag8 Ag5 Ag9 C10 62.9(3) . 3_767
C10 Ag5 Ag9 O3 127.7(3) 3_767 1_545
O14 Ag5 Ag9 O3 -42.3(3) 4_566 1_545
O9 Ag5 Ag9 O3 -129.1(2) . 1_545
O18 Ag5 Ag9 O3 36.2(2) 4_566 1_545
C11 Ag5 Ag9 O3 115.0(2) 3_767 1_545
Ag8 Ag5 Ag9 O3 -169.45(15) . 1_545
C10 Ag5 Ag9 O1 -154.8(3) 3_767 3_667
O14 Ag5 Ag9 O1 35.3(3) 4_566 3_667
O9 Ag5 Ag9 O1 -51.5(2) . 3_667
O18 Ag5 Ag9 O1 113.8(2) 4_566 3_667
C11 Ag5 Ag9 O1 -167.4(2) 3_767 3_667
Ag8 Ag5 Ag9 O1 -91.86(13) . 3_667
C10 Ag5 Ag9 O1W -116.3(5) 3_767 .
O14 Ag5 Ag9 O1W 73.8(4) 4_566 .
O9 Ag5 Ag9 O1W -13.1(4) . .
O18 Ag5 Ag9 O1W 152.3(4) 4_566 .
C11 Ag5 Ag9 O1W -128.9(4) 3_767 .
Ag8 Ag5 Ag9 O1W -53.4(4) . .
C10 Ag5 Ag9 Ag8 -62.9(3) 3_767 .
O14 Ag5 Ag9 Ag8 127.2(2) 4_566 .
O9 Ag5 Ag9 Ag8 40.32(18) . .
O18 Ag5 Ag9 Ag8 -154.33(18) 4_566 .
C11 Ag5 Ag9 Ag8 -75.5(2) 3_767 .
C10 Ag5 Ag9 Ag10 -3.9(3) 3_767 .
O14 Ag5 Ag9 Ag10 -173.8(2) 4_566 .
O9 Ag5 Ag9 Ag10 99.34(18) . .
O18 Ag5 Ag9 Ag10 -95.32(18) 4_566 .
C11 Ag5 Ag9 Ag10 -16.5(2) 3_767 .
Ag8 Ag5 Ag9 Ag10 59.02(3) . .
O3 Ag9 Ag10 C10 -116.0(3) 1_545 3_767
O1 Ag9 Ag10 C10 112.8(4) 3_667 3_767
O1W Ag9 Ag10 C10 162.3(3) . 3_767
Ag8 Ag9 Ag10 C10 56.8(3) . 3_767
Ag5 Ag9 Ag10 C10 3.6(3) . 3_767
C10 Ag9 Ag10 O20 22.9(8) 3_767 .
O3 Ag9 Ag10 O20 -93.1(8) 1_545 .
O1 Ag9 Ag10 O20 135.7(8) 3_667 .
O1W Ag9 Ag10 O20 -174.8(8) . .
Ag8 Ag9 Ag10 O20 79.7(8) . .
Ag5 Ag9 Ag10 O20 26.5(8) . .
C10 Ag9 Ag10 O19 -140.2(3) 3_767 .
O3 Ag9 Ag10 O19 103.8(2) 1_545 .
O1 Ag9 Ag10 O19 -27.4(3) 3_667 .
O1W Ag9 Ag10 O19 22.1(2) . .
Ag8 Ag9 Ag10 O19 -83.46(16) . .
Ag5 Ag9 Ag10 O19 -136.64(16) . .
C10 Ag9 Ag10 Ag8 -56.8(3) 3_767 .
O3 Ag9 Ag10 Ag8 -172.76(19) 1_545 .
O1 Ag9 Ag10 Ag8 56.0(2) 3_667 .
O1W Ag9 Ag10 Ag8 105.56(16) . .
Ag5 Ag9 Ag10 Ag8 -53.18(3) . .
O4 Ag8 Ag10 C10 146.2(4) . 3_767
O2 Ag8 Ag10 C10 -86.6(3) 3_667 3_767
O17 Ag8 Ag10 C10 176.1(3) . 3_767
Ag9 Ag8 Ag10 C10 -64.7(3) . 3_767
Ag5 Ag8 Ag10 C10 -7.3(3) . 3_767
C10 Ag8 Ag10 O20 -97.7(4) 3_767 .
O4 Ag8 Ag10 O20 48.5(3) . .
O2 Ag8 Ag10 O20 175.6(3) 3_667 .
O17 Ag8 Ag10 O20 78.4(3) . .
Ag9 Ag8 Ag10 O20 -162.4(3) . .
Ag5 Ag8 Ag10 O20 -105.0(3) . .
C10 Ag8 Ag10 O19 157.2(3) 3_767 .
O4 Ag8 Ag10 O19 -56.5(3) . .
O2 Ag8 Ag10 O19 70.6(3) 3_667 .
O17 Ag8 Ag10 O19 -26.6(3) . .
Ag9 Ag8 Ag10 O19 92.56(18) . .
Ag5 Ag8 Ag10 O19 149.95(18) . .
C10 Ag8 Ag10 Ag9 64.7(3) 3_767 .
O4 Ag8 Ag10 Ag9 -149.1(2) . .
O2 Ag8 Ag10 Ag9 -21.94(18) 3_667 .
O17 Ag8 Ag10 Ag9 -119.17(19) . .
Ag5 Ag8 Ag10 Ag9 57.40(3) . .
O1 Ag1 C1 C2 -5.8(15) 3_677 .
O3 Ag1 C1 C2 132.3(11) . .
Ag2 Ag1 C1 C2 169.1(14) . .
Ag4 Ag1 C1 C2 -103.2(13) . .
Ag3 Ag1 C1 C2 83.2(12) . .
O1 Ag1 C1 Ag2 -174.8(3) 3_677 .
O3 Ag1 C1 Ag2 -36.7(4) . .
Ag4 Ag1 C1 Ag2 87.8(2) . .
Ag3 Ag1 C1 Ag2 -85.8(3) . .
O1 Ag1 C1 Ag3 -89.0(4) 3_677 .
O3 Ag1 C1 Ag3 49.1(4) . .
Ag2 Ag1 C1 Ag3 85.8(3) . .
Ag4 Ag1 C1 Ag3 173.6(3) . .
O1 Ag1 C1 Ag4 97.4(4) 3_677 .
O3 Ag1 C1 Ag4 -124.5(3) . .
Ag2 Ag1 C1 Ag4 -87.8(2) . .
Ag3 Ag1 C1 Ag4 -173.6(3) . .
O2 Ag2 C1 C2 8.0(18) 3_667 .
Ag1 Ag2 C1 C2 -170.3(12) . .
Ag3 Ag2 C1 C2 -84.6(10) . .
Ag4 Ag2 C1 C2 105.5(11) . .
O2 Ag2 C1 Ag1 178.3(8) 3_667 .
Ag3 Ag2 C1 Ag1 85.7(3) . .
Ag4 Ag2 C1 Ag1 -84.2(3) . .
O2 Ag2 C1 Ag3 92.6(10) 3_667 .
Ag1 Ag2 C1 Ag3 -85.7(3) . .
Ag4 Ag2 C1 Ag3 -169.9(4) . .
O2 Ag2 C1 Ag4 -97.5(10) 3_667 .
Ag1 Ag2 C1 Ag4 84.2(3) . .
Ag3 Ag2 C1 Ag4 169.9(4) . .
O8 Ag3 C1 C2 160.8(5) . .
O15 Ag3 C1 C2 -71.5(6) 4_576 .
O5 Ag3 C1 C2 63.2(6) . .
Ag1 Ag3 C1 C2 -141.9(7) . .
Ag2 Ag3 C1 C2 135.7(6) . .
O8 Ag3 C1 Ag1 -57.2(4) . .
O15 Ag3 C1 Ag1 70.4(3) 4_576 .
O5 Ag3 C1 Ag1 -154.9(2) . .
C2 Ag3 C1 Ag1 141.9(7) . .
Ag2 Ag3 C1 Ag1 -82.4(3) . .
O8 Ag3 C1 Ag2 25.1(4) . .
O15 Ag3 C1 Ag2 152.8(2) 4_576 .
O5 Ag3 C1 Ag2 -72.5(3) . .
C2 Ag3 C1 Ag2 -135.7(6) . .
Ag1 Ag3 C1 Ag2 82.4(3) . .
O8 Ag3 C1 Ag4 -27.2(19) . .
O15 Ag3 C1 Ag4 100.4(17) 4_576 .
O5 Ag3 C1 Ag4 -124.9(17) . .
C2 Ag3 C1 Ag4 172(2) . .
Ag1 Ag3 C1 Ag4 30.0(15) . .
Ag2 Ag3 C1 Ag4 -52.4(16) . .
O6 Ag4 C1 C2 163.5(5) 4_575 .
O12 Ag4 C1 C2 -82.3(6) . .
O13 Ag4 C1 C2 11.4(7) 2_656 .
Ag1 Ag4 C1 C2 141.6(7) . .
Ag2 Ag4 C1 C2 -136.1(7) . .
O6 Ag4 C1 Ag1 21.9(5) 4_575 .
O12 Ag4 C1 Ag1 136.1(2) . .
O13 Ag4 C1 Ag1 -130.3(2) 2_656 .
Ag2 Ag4 C1 Ag1 82.3(3) . .
O6 Ag4 C1 Ag2 -60.4(4) 4_575 .
O12 Ag4 C1 Ag2 53.8(3) . .
O13 Ag4 C1 Ag2 147.5(2) 2_656 .
Ag1 Ag4 C1 Ag2 -82.3(3) . .
O6 Ag4 C1 Ag3 -8.2(19) 4_575 .
O12 Ag4 C1 Ag3 106.0(17) . .
O13 Ag4 C1 Ag3 -160.3(16) 2_656 .
Ag1 Ag4 C1 Ag3 -30.1(15) . .
Ag2 Ag4 C1 Ag3 52.2(16) . .
Ag1 C1 C2 C3 139(14) . .
Ag2 C1 C2 C3 -57(15) . .
Ag3 C1 C2 C3 -140(14) . .
Ag4 C1 C2 C3 42(15) . .
Ag1 C1 C2 Ag3 -81.6(10) . .
Ag2 C1 C2 Ag3 82.8(9) . .
Ag4 C1 C2 Ag3 -178.2(5) . .
O8 Ag3 C2 C1 -38.8(9) . .
O15 Ag3 C2 C1 121.8(5) 4_576 .
O5 Ag3 C2 C1 -123.4(6) . .
Ag1 Ag3 C2 C1 28.0(5) . .
Ag2 Ag3 C2 C1 -32.4(5) . .
C1 Ag3 C2 C3 177.2(10) . .
O8 Ag3 C2 C3 138.4(7) . .
O15 Ag3 C2 C3 -61.0(6) 4_576 .
O5 Ag3 C2 C3 53.7(6) . .
Ag1 Ag3 C2 C3 -154.9(6) . .
Ag2 Ag3 C2 C3 144.7(6) . .
C1 C2 C3 C8 -8(15) . .
Ag3 C2 C3 C8 -146.1(7) . .
C1 C2 C3 C4 172(14) . .
Ag3 C2 C3 C4 33.9(10) . .
C8 C3 C4 C5 0.5(13) . .
C2 C3 C4 C5 -179.5(8) . .
C3 C4 C5 C6 -0.1(13) . .
C4 C5 C6 C7 1.1(12) . .
C4 C5 C6 C9 -179.1(7) . .
C5 C6 C7 C8 -2.5(13) . .
C9 C6 C7 C8 177.7(8) . .
C6 C7 C8 C3 2.9(14) . .
C4 C3 C8 C7 -2.0(13) . .
C2 C3 C8 C7 178.0(8) . .
C7 C6 C9 O1 -142.3(8) . .
C5 C6 C9 O1 37.9(11) . .
C7 C6 C9 O2 38.9(10) . .
C5 C6 C9 O2 -141.0(8) . .
Ag9 C10 C11 C12 -50(14) 3_767 .
Ag8 C10 C11 C12 129(13) 3_767 .
Ag10 C10 C11 C12 33(13) 3_767 .
Ag5 C10 C11 C12 -147(13) 3_767 .
Ag9 C10 C11 Ag5 96.6(15) 3_767 3_767
Ag8 C10 C11 Ag5 -84.7(7) 3_767 3_767
Ag10 C10 C11 Ag5 179.3(5) 3_767 3_767
C10 C11 C12 C17 -179(100) . .
Ag5 C11 C12 C17 36.1(11) 3_767 .
C10 C11 C12 C13 2(14) . .
Ag5 C11 C12 C13 -143.4(6) 3_767 .
C17 C12 C13 C14 2.0(12) . .
C11 C12 C13 C14 -178.5(8) . .
C12 C13 C14 C15 -0.1(12) . .
C13 C14 C15 C16 -2.0(12) . .
C13 C14 C15 C18 177.6(7) . .
C14 C15 C16 C17 2.3(12) . .
C18 C15 C16 C17 -177.3(7) . .
C13 C12 C17 C16 -1.7(12) . .
C11 C12 C17 C16 178.8(8) . .
C15 C16 C17 C12 -0.4(13) . .
C14 C15 C18 O3 33.9(10) . .
C16 C15 C18 O3 -146.6(8) . .
C14 C15 C18 O4 -142.7(8) . .
C16 C15 C18 O4 36.8(12) . .
O2 C9 O1 Ag1 -161.5(5) . 3_677
C6 C9 O1 Ag1 19.7(11) . 3_677
O2 C9 O1 Ag9 -34.5(9) . 3_667
C6 C9 O1 Ag9 146.7(6) . 3_667
O1 C9 O2 Ag2 -157.6(6) . 3_667
C6 C9 O2 Ag2 21.2(9) . 3_667
O1 C9 O2 Ag8 27.6(11) . 3_667
C6 C9 O2 Ag8 -153.5(5) . 3_667
O4 C18 O3 Ag9 -144.7(6) . 1_565
C15 C18 O3 Ag9 38.7(10) . 1_565
O4 C18 O3 Ag1 26.3(11) . .
C15 C18 O3 Ag1 -150.2(5) . .
C1 Ag1 O3 C18 33.1(8) . .
O1 Ag1 O3 C18 -171.7(7) 3_677 .
Ag2 Ag1 O3 C18 6.2(6) . .
Ag4 Ag1 O3 C18 -41.6(7) . .
Ag3 Ag1 O3 C18 68.6(6) . .
C1 Ag1 O3 Ag9 -153.9(3) . 1_565
O1 Ag1 O3 Ag9 1.3(2) 3_677 1_565
Ag2 Ag1 O3 Ag9 179.21(18) . 1_565
Ag4 Ag1 O3 Ag9 131.33(14) . 1_565
Ag3 Ag1 O3 Ag9 -118.47(18) . 1_565
O3 C18 O4 Ag8 -166.0(5) . .
C15 C18 O4 Ag8 10.5(11) . .
C10 Ag8 O4 C18 11.0(11) 3_767 .
O2 Ag8 O4 C18 137.9(7) 3_667 .
O17 Ag8 O4 C18 -108.0(7) . .
Ag9 Ag8 O4 C18 165.3(5) . .
Ag5 Ag8 O4 C18 69.2(7) . .
Ag10 Ag8 O4 C18 -80.3(7) . .
O6 N1 O5 Ag3 15.2(10) . .
O7 N1 O5 Ag3 -164.5(6) . .
C1 Ag3 O5 N1 -116.1(6) . .
O8 Ag3 O5 N1 111.3(6) . .
O15 Ag3 O5 N1 24.9(6) 4_576 .
C2 Ag3 O5 N1 -91.5(6) . .
Ag1 Ag3 O5 N1 -152.0(4) . .
Ag2 Ag3 O5 N1 -158.6(5) . .
O5 N1 O6 Ag4 176.4(7) . 4_576
O7 N1 O6 Ag4 -3.9(10) . 4_576
O6 N1 O7 Ag6 179.8(7) . 4_566
O5 N1 O7 Ag6 -0.5(9) . 4_566
O9 N2 O8 Ag7 173.1(7) . 4_576
O10 N2 O8 Ag7 -6.1(9) . 4_576
O9 N2 O8 Ag3 18.7(11) . .
O10 N2 O8 Ag3 -160.6(6) . .
C1 Ag3 O8 N2 -55.3(7) . .
O15 Ag3 O8 N2 166.0(6) 4_576 .
O5 Ag3 O8 N2 56.2(6) . .
C2 Ag3 O8 N2 -32.0(11) . .
Ag1 Ag3 O8 N2 -92.6(6) . .
Ag2 Ag3 O8 N2 -37.8(6) . .
C1 Ag3 O8 Ag7 157.2(3) . 4_576
O15 Ag3 O8 Ag7 18.5(4) 4_576 4_576
O5 Ag3 O8 Ag7 -91.3(4) . 4_576
C2 Ag3 O8 Ag7 -179.5(5) . 4_576
Ag1 Ag3 O8 Ag7 119.9(4) . 4_576
Ag2 Ag3 O8 Ag7 174.7(4) . 4_576
O10 N2 O9 Ag5 0.8(9) . .
O8 N2 O9 Ag5 -178.4(7) . .
C10 Ag5 O9 N2 -99.9(6) 3_767 .
O14 Ag5 O9 N2 102.0(6) 4_566 .
O18 Ag5 O9 N2 57.2(7) 4_566 .
C11 Ag5 O9 N2 -72.4(6) 3_767 .
Ag8 Ag5 O9 N2 -112.1(6) . .
Ag9 Ag5 O9 N2 -145.9(5) . .
O12 N3 O11 Ag6 -175.1(7) . .
O13 N3 O11 Ag6 4.2(9) . .
O14 Ag6 O11 N3 110.0(5) . .
O1W Ag6 O11 N3 -153.7(5) . .
O7 Ag6 O11 N3 -49.2(6) 4_565 .
O13 Ag6 O11 N3 -2.4(5) . .
O13 N3 O12 Ag4 -173.2(7) . .
O11 N3 O12 Ag4 6.1(11) . .
C1 Ag4 O12 N3 -70.5(7) . .
O6 Ag4 O12 N3 69.3(6) 4_575 .
O13 Ag4 O12 N3 177.8(7) 2_656 .
Ag1 Ag4 O12 N3 -16.4(8) . .
Ag2 Ag4 O12 N3 -36.5(6) . .
O12 N3 O13 Ag4 -12.1(11) . 2_646
O11 N3 O13 Ag4 168.6(6) . 2_646
O12 N3 O13 Ag6 175.1(7) . .
O11 N3 O13 Ag6 -4.2(9) . .
O14 Ag6 O13 N3 -84.4(6) . .
O1W Ag6 O13 N3 123.6(7) . .
O7 Ag6 O13 N3 140.5(6) 4_565 .
O11 Ag6 O13 N3 2.4(5) . .
O14 Ag6 O13 Ag4 109.9(7) . 2_646
O1W Ag6 O13 Ag4 -42.1(12) . 2_646
O7 Ag6 O13 Ag4 -25.2(7) 4_565 2_646
O11 Ag6 O13 Ag4 -163.3(9) . 2_646
O15 N4 O14 Ag6 9.6(12) . .
O16 N4 O14 Ag6 -170.1(6) . .
O15 N4 O14 Ag5 -171.6(8) . 4_565
O16 N4 O14 Ag5 8.7(10) . 4_565
O1W Ag6 O14 N4 -161.7(7) . .
O7 Ag6 O14 N4 130.8(6) 4_565 .
O11 Ag6 O14 N4 -22.3(7) . .
O13 Ag6 O14 N4 28.3(8) . .
O1W Ag6 O14 Ag5 20.2(6) . 4_565
O7 Ag6 O14 Ag5 -47.4(8) 4_565 4_565
O11 Ag6 O14 Ag5 159.5(6) . 4_565
O13 Ag6 O14 Ag5 -149.8(5) . 4_565
O16 N4 O15 Ag3 -4.5(10) . 4_575
O14 N4 O15 Ag3 175.9(7) . 4_575
O18 N5 O17 Ag7 -5.8(9) . .
O19 N5 O17 Ag7 175.8(7) . .
O18 N5 O17 Ag8 165.8(6) . .
O19 N5 O17 Ag8 -12.6(14) . .
O8 Ag7 O17 N5 63.3(7) 4_575 .
O20 Ag7 O17 N5 -97.6(6) 2_756 .
O2W Ag7 O17 N5 126.7(6) . .
O18 Ag7 O17 N5 3.2(5) . .
O8 Ag7 O17 Ag8 -109.2(4) 4_575 .
O20 Ag7 O17 Ag8 89.9(4) 2_756 .
O2W Ag7 O17 Ag8 -45.8(4) . .
O18 Ag7 O17 Ag8 -169.3(6) . .
C10 Ag8 O17 N5 41.3(10) 3_767 .
O4 Ag8 O17 N5 -161.4(9) . .
O2 Ag8 O17 N5 -87.8(9) 3_667 .
Ag9 Ag8 O17 N5 -10.4(9) . .
Ag5 Ag8 O17 N5 26.9(14) . .
Ag10 Ag8 O17 N5 38.2(8) . .
C10 Ag8 O17 Ag7 -149.3(4) 3_767 .
O4 Ag8 O17 Ag7 8.0(4) . .
O2 Ag8 O17 Ag7 81.7(4) 3_667 .
Ag9 Ag8 O17 Ag7 159.1(4) . .
Ag5 Ag8 O17 Ag7 -163.7(3) . .
Ag10 Ag8 O17 Ag7 -152.3(5) . .
O19 N5 O18 Ag7 -175.9(8) . .
O17 N5 O18 Ag7 5.7(8) . .
O19 N5 O18 Ag5 34.0(10) . 4_565
O17 N5 O18 Ag5 -144.4(7) . 4_565
O8 Ag7 O18 N5 -144.4(5) 4_575 .
O20 Ag7 O18 N5 81.4(5) 2_756 .
O2W Ag7 O18 N5 -65.7(6) . .
O17 Ag7 O18 N5 -3.2(5) . .
O8 Ag7 O18 Ag5 -15.3(5) 4_575 4_565
O20 Ag7 O18 Ag5 -149.6(5) 2_756 4_565
O2W Ag7 O18 Ag5 63.4(5) . 4_565
O17 Ag7 O18 Ag5 125.8(6) . 4_565
O18 N5 O19 Ag10 149.5(7) . .
O17 N5 O19 Ag10 -32.1(10) . .
C10 Ag10 O19 N5 63.4(7) 3_767 .
O20 Ag10 O19 N5 -77.5(7) . .
Ag9 Ag10 O19 N5 98.0(6) . .
Ag8 Ag10 O19 N5 44.8(6) . .
O22 N6 O20 Ag10 -169.6(7) . .
O21 N6 O20 Ag10 11.0(12) . .
O22 N6 O20 Ag7 10.4(10) . 2_746
O21 N6 O20 Ag7 -169.1(8) . 2_746
C10 Ag10 O20 N6 -105.7(7) 3_767 .
O19 Ag10 O20 N6 37.7(8) . .
Ag9 Ag10 O20 N6 -124.8(8) . .
Ag8 Ag10 O20 N6 -55.2(8) . .
C10 Ag10 O20 Ag7 74.4(7) 3_767 2_746
O19 Ag10 O20 Ag7 -142.3(6) . 2_746
Ag9 Ag10 O20 Ag7 55.3(12) . 2_746
Ag8 Ag10 O20 Ag7 124.9(5) . 2_746
O14 Ag6 O1W Ag9 124.4(3) . .
O7 Ag6 O1W Ag9 -97.6(3) 4_565 .
O11 Ag6 O1W Ag9 19.7(4) . .
O13 Ag6 O1W Ag9 -80.7(7) . .
C10 Ag9 O1W Ag6 -101.4(4) 3_767 .
O3 Ag9 O1W Ag6 111.8(3) 1_545 .
O1 Ag9 O1W Ag6 32.5(2) 3_667 .
Ag8 Ag9 O1W Ag6 -54.9(2) . .
Ag10 Ag9 O1W Ag6 -122.9(2) . .
Ag5 Ag9 O1W Ag6 -8.7(6) . .
